data_2200414
loop_
_publ_author_name
'Bailey, Philip J.'
'Liddle, Stephen T.'
'Parsons, Simon'

_publ_section_title
;
 2-(2,6-Diisopropylphenylamino)-4-(2,6-diisopropylphenylimino)-2-pentene
 toluene hemisolvate at 150K
;
_journal_issue 7
_journal_name_full 'Acta Crystallographica Section E'
_journal_page_first o661
_journal_page_last o662
_journal_paper_doi 10.1107/S1600536801009163
_journal_volume 57
_journal_year 2001
_chemical_formula_iupac 'C29 H42 N2, 0.5C7 H8'
_chemical_formula_moiety 'C29 H42 N2, 0.5C7 H8'
_chemical_formula_sum 'C32.5 H46 N2'
_chemical_formula_weight 464.71
_chemical_name_systematic
;
 2-(2,6-Diisopropylphenylamino)-4-(2,6-diisopropylphenylimino)-2-pentene
;
_space_group_IT_number 15
_symmetry_cell_setting monoclinic
_symmetry_space_group_name_Hall '-C 2yc'
_symmetry_space_group_name_H-M 'C 1 2/c 1'
_cell_angle_alpha 90.00
_cell_angle_beta 91.972(3)
_cell_angle_gamma 90.00
_cell_formula_units_Z 8
_cell_length_a 26.655(5)
_cell_length_b 18.004(3)
_cell_length_c 12.623(2)
_cell_measurement_reflns_used 10829
_cell_measurement_temperature 150(2)
_cell_measurement_theta_max 26.36
_cell_measurement_theta_min 2.19
_cell_volume 6054.1(18)
_computing_cell_refinement 'SAINT (Bruker, 1997)'
_computing_data_collection 'SMART (Bruker, 1997)'
_computing_data_reduction SAINT
_computing_molecular_graphics SHELXTL
_computing_publication_material SHELXTL
_computing_structure_refinement SHELXTL
_computing_structure_solution 'SHELXTL (Sheldrick, 1997)'
_diffrn_ambient_temperature 150(2)
_diffrn_measured_fraction_theta_full 1.000
_diffrn_measured_fraction_theta_max 1.000
_diffrn_measurement_device_type 'Bruker SMART APEX CCD area-detector'
_diffrn_measurement_method \w
_diffrn_radiation_monochromator graphite
_diffrn_radiation_source 'fine-focus sealed tube'
_diffrn_radiation_type MoK\a
_diffrn_radiation_wavelength .71073
_diffrn_reflns_av_R_equivalents .0251
_diffrn_reflns_av_sigmaI/netI .0214
_diffrn_reflns_limit_h_max 31
_diffrn_reflns_limit_h_min -31
_diffrn_reflns_limit_k_max 21
_diffrn_reflns_limit_k_min -21
_diffrn_reflns_limit_l_max 14
_diffrn_reflns_limit_l_min -14
_diffrn_reflns_number 21824
_diffrn_reflns_theta_full 25.00
_diffrn_reflns_theta_max 25.00
_diffrn_reflns_theta_min 1.37
_diffrn_standards_decay_% 0
_diffrn_standards_number 0
_exptl_absorpt_coefficient_mu .058
_exptl_absorpt_correction_T_max .996
_exptl_absorpt_correction_T_min .989
_exptl_absorpt_correction_type multi-scan
_exptl_absorpt_process_details '(SADABS; Sheldrick, 1997)'
_exptl_crystal_colour colourless
_exptl_crystal_density_diffrn 1.020
_exptl_crystal_density_method 'not measured'
_exptl_crystal_description block
_exptl_crystal_F_000 2040
_exptl_crystal_size_max .19
_exptl_crystal_size_mid .16
_exptl_crystal_size_min .07
_refine_diff_density_max .188
_refine_diff_density_min -.169
_refine_ls_extinction_method none
_refine_ls_goodness_of_fit_ref 1.139
_refine_ls_hydrogen_treatment mixed
_refine_ls_matrix_type full
_refine_ls_number_parameters 296
_refine_ls_number_reflns 5322
_refine_ls_number_restraints 0
_refine_ls_restrained_S_all 1.139
_refine_ls_R_factor_all .0676
_refine_ls_R_factor_gt .0596
_refine_ls_shift/su_max <0.001
_refine_ls_shift/su_mean .000
_refine_ls_structure_factor_coef Fsqd
_refine_ls_weighting_details 'calc w = 1/[\s^2^(Fo^2^)+(0.0507P)^2^+4.1159P] where P = (Fo^2^+2Fc^2^)/3'
_refine_ls_weighting_scheme calc
_refine_ls_wR_factor_ref .1408
_reflns_number_gt 4677
_reflns_number_total 5322
_reflns_threshold_expression I>2\s(I)
_cod_data_source_file cf6079.cif
_cod_data_source_block I
_cod_depositor_comments
;
The following automatic conversions were performed:
'_symmetry_cell_setting' value 'Monoclinic' changed to 'monoclinic'
according to '/home/saulius/struct/CIF-dictionaries/cif_core.dic'
dictionary named 'cif_core.dic' version 2.4.1 from 2010-06-29.

Automatic conversion script
Id: cif_fix_enum 1527 2010-12-29 10:47:43Z saulius 

The following automatic conversions were performed:

'_symmetry_cell_setting' value 'Monoclinic' changed to 'monoclinic'
according to /home/saulius/struct/CIF-dictionaries/cif_core.dic
dictionary named 'cif_core.dic' version 2.4.1 from 2010-06-29.

Automatic conversion script
Id: cif_fix_values 1715 2011-07-08 13:25:40Z adriana 
;
_cod_original_cell_volume 6054.0(19)
_cod_original_sg_symbol_H-M 'C 2/c'
_cod_database_code 2200414
_cod_database_fobs_code 2200414

loop_
_symmetry_equiv_pos_as_xyz
'x, y, z'
'-x, y, -z+1/2'
'x+1/2, y+1/2, z'
'-x+1/2, y+1/2, -z+1/2'
'-x, -y, -z'
'x, -y, z-1/2'
'-x+1/2, -y+1/2, -z'
'x+1/2, -y+1/2, z-1/2'

loop_
_atom_site_label
_atom_site_fract_x
_atom_site_fract_y
_atom_site_fract_z
_atom_site_U_iso_or_equiv
_atom_site_adp_type
_atom_site_calc_flag
_atom_site_refinement_flags
_atom_site_occupancy
_atom_site_disorder_assembly
_atom_site_disorder_group
_atom_site_type_symbol
C1 .45282(6) .19078(11) .45141(14) .0431(4) Uani d . 1 . . C
H1A .4479 .1407 .4797 .065 Uiso calc R 1 . . H
H1B .4432 .2276 .5042 .065 Uiso calc R 1 . . H
H1C .4882 .1976 .4351 .065 Uiso calc R 1 . . H
C2 .42081(6) .20054(8) .35211(12) .0294(4) Uani d . 1 . . C
C3 .36959(6) .21714(9) .35133(12) .0315(4) Uani d . 1 . . C
H3 .3554 .2320 .2846 .038 Uiso calc R 1 . . H
C4 .33599(6) .21517(9) .43424(12) .0301(4) Uani d . 1 . . C
C5 .34609(7) .17537(11) .53763(14) .0470(5) Uani d . 1 . . C
H5A .3672 .2066 .5845 .070 Uiso calc R 1 . . H
H5B .3634 .1284 .5243 .070 Uiso calc R 1 . . H
H5C .3142 .1652 .5713 .070 Uiso calc R 1 . . H
N1 .44584(5) .19537(8) .26339(11) .0333(3) Uani d . 1 . . N
H1N .4794(12) .1932(18) .259(3) .040 Uiso d P .50 . . H
C6 .42228(6) .19119(10) .16055(13) .0370(4) Uani d . 1 . . C
C7 .41329(7) .12038(12) .11755(15) .0488(5) Uani d . 1 . . C
C8 .39627(8) .11616(15) .01214(18) .0647(7) Uani d . 1 . . C
H8 .3897 .0689 -.0187 .078 Uiso calc R 1 . . H
C9 .38884(8) .17889(17) -.04818(17) .0686(7) Uani d . 1 . . C
H9 .3781 .1747 -.1205 .082 Uiso calc R 1 . . H
C10 .39694(7) .24739(15) -.00415(16) .0596(6) Uani d . 1 . . C
H10 .3911 .2904 -.0464 .071 Uiso calc R 1 . . H
C11 .41347(6) .25570(11) .10105(14) .0430(4) Uani d . 1 . . C
C12 .42287(7) .33206(11) .14694(16) .0492(5) Uani d . 1 . . C
H12 .4262 .3265 .2257 .059 Uiso calc R 1 . . H
C13 .37920(9) .38491(14) .1235(2) .0780(7) Uani d . 1 . . C
H13A .3852 .4319 .1611 .117 Uiso calc R 1 . . H
H13B .3480 .3625 .1473 .117 Uiso calc R 1 . . H
H13C .3763 .3944 .0471 .117 Uiso calc R 1 . . H
C14 .47210(9) .36467(14) .1094(2) .0723(7) Uani d . 1 . . C
H14A .4777 .4134 .1424 .108 Uiso calc R 1 . . H
H14B .4703 .3702 .0321 .108 Uiso calc R 1 . . H
H14C .4999 .3314 .1297 .108 Uiso calc R 1 . . H
C15 .42146(9) .05100(12) .1828(2) .0661(6) Uani d . 1 . . C
H15 .4404 .0655 .2493 .079 Uiso calc R 1 . . H
C16 .45263(12) -.00658(16) .1264(3) .0980(10) Uani d . 1 . . C
H16A .4580 -.0498 .1727 .147 Uiso calc R 1 . . H
H16B .4851 .0150 .1093 .147 Uiso calc R 1 . . H
H16C .4348 -.0221 .0608 .147 Uiso calc R 1 . . H
C17 .37154(12) .01708(17) .2146(3) .1102(11) Uani d . 1 . . C
H17A .3780 -.0285 .2552 .165 Uiso calc R 1 . . H
H17B .3511 .0054 .1508 .165 Uiso calc R 1 . . H
H17C .3536 .0526 .2583 .165 Uiso calc R 1 . . H
N2 .29097(5) .24651(8) .42564(10) .0319(3) Uani d . 1 . . N
H2N .2670(13) .243(2) .473(3) .038 Uiso d P .50 . . H
C18 .27649(6) .29483(9) .34030(12) .0323(4) Uani d . 1 . . C
C19 .25237(6) .26592(10) .24923(13) .0376(4) Uani d . 1 . . C
C20 .23346(6) .31551(12) .17346(14) .0461(5) Uani d . 1 . . C
H20 .2169 .2969 .1111 .055 Uiso calc R 1 . . H
C21 .23820(7) .39072(12) .18709(15) .0508(5) Uani d . 1 . . C
H21 .2244 .4238 .1352 .061 Uiso calc R 1 . . H
C22 .26304(7) .41825(11) .27607(16) .0487(5) Uani d . 1 . . C
H22 .2666 .4704 .2844 .058 Uiso calc R 1 . . H
C23 .28308(6) .37118(10) .35411(14) .0400(4) Uani d . 1 . . C
C24 .31120(8) .40243(11) .45052(17) .0558(5) Uani d . 1 . . C
H24 .3187 .3599 .4995 .067 Uiso calc R 1 . . H
C25 .36144(11) .4357(2) .4207(3) .1203(14) Uani d . 1 . . C
H25A .3803 .4506 .4852 .180 Uiso calc R 1 . . H
H25B .3555 .4792 .3754 .180 Uiso calc R 1 . . H
H25C .3807 .3986 .3824 .180 Uiso calc R 1 . . H
C26 .28106(10) .45799(14) .51090(19) .0734(7) Uani d . 1 . . C
H26A .2999 .4728 .5755 .110 Uiso calc R 1 . . H
H26B .2491 .4355 .5300 .110 Uiso calc R 1 . . H
H26C .2745 .5018 .4665 .110 Uiso calc R 1 . . H
C27 .24576(7) .18283(11) .23286(14) .0454(5) Uani d . 1 . . C
H27 .2665 .1569 .2891 .054 Uiso calc R 1 . . H
C28 .26451(10) .15802(14) .12547(19) .0735(7) Uani d . 1 . . C
H28A .2422 .1775 .0688 .110 Uiso calc R 1 . . H
H28B .2648 .1036 .1222 .110 Uiso calc R 1 . . H
H28C .2986 .1770 .1165 .110 Uiso calc R 1 . . H
C29 .19131(8) .16009(13) .24554(17) .0601(6) Uani d . 1 . . C
H29A .1883 .1060 .2388 .090 Uiso calc R 1 . . H
H29B .1702 .1841 .1904 .090 Uiso calc R 1 . . H
H29C .1804 .1755 .3155 .090 Uiso calc R 1 . . H

loop_
_atom_site_aniso_label
_atom_site_aniso_U_11
_atom_site_aniso_U_22
_atom_site_aniso_U_33
_atom_site_aniso_U_12
_atom_site_aniso_U_13
_atom_site_aniso_U_23
C1 .0313(9) .0593(12) .0388(10) .0017(8) .0046(7) .0116(8)
C2 .0290(8) .0274(8) .0323(9) -.0009(6) .0066(6) .0018(6)
C3 .0308(8) .0363(9) .0275(8) .0015(7) .0024(6) .0034(7)
C4 .0282(8) .0320(8) .0304(8) -.0002(6) .0038(6) -.0001(7)
C5 .0359(9) .0662(13) .0394(10) .0058(9) .0097(8) .0168(9)
N1 .0239(7) .0404(8) .0360(8) .0019(6) .0055(6) -.0031(6)
C6 .0217(8) .0538(11) .0358(9) -.0009(7) .0078(6) -.0063(8)
C7 .0353(9) .0620(13) .0497(12) -.0061(9) .0087(8) -.0183(10)
C8 .0459(12) .0916(18) .0571(14) -.0110(11) .0085(10) -.0325(13)
C9 .0418(11) .127(2) .0368(12) .0003(13) .0000(9) -.0178(14)
C10 .0416(11) .0994(18) .0379(11) .0080(11) .0044(8) .0063(11)
C11 .0275(9) .0650(13) .0368(10) .0045(8) .0068(7) .0022(9)
C12 .0494(11) .0523(12) .0462(11) .0082(9) .0084(9) .0124(9)
C13 .0699(15) .0734(17) .0914(19) .0241(13) .0118(14) .0160(14)
C14 .0615(14) .0651(15) .0912(18) -.0046(12) .0146(13) .0000(13)
C15 .0779(16) .0460(12) .0748(15) -.0053(11) .0088(12) -.0183(11)
C16 .105(2) .0704(18) .119(2) .0113(16) .0185(19) -.0276(17)
C17 .112(2) .0726(19) .149(3) -.0101(17) .052(2) .0129(19)
N2 .0293(7) .0395(8) .0274(7) .0017(6) .0088(5) .0014(6)
C18 .0268(8) .0430(10) .0278(8) .0027(7) .0094(6) .0025(7)
C19 .0283(8) .0517(11) .0331(9) .0006(7) .0075(7) .0021(8)
C20 .0349(9) .0684(14) .0350(10) .0016(9) .0006(7) .0059(9)
C21 .0421(10) .0652(14) .0452(11) .0100(9) .0049(9) .0202(10)
C22 .0474(11) .0426(11) .0566(12) .0070(9) .0087(9) .0094(9)
C23 .0369(9) .0425(10) .0411(10) .0042(8) .0079(7) .0011(8)
C24 .0741(14) .0396(11) .0529(12) .0029(10) -.0070(10) -.0074(9)
C25 .0680(18) .169(3) .123(3) -.0252(19) .0005(17) -.086(3)
C26 .0954(18) .0671(15) .0580(14) .0098(13) .0073(13) -.0158(12)
C27 .0462(10) .0546(12) .0350(10) -.0058(9) -.0028(8) -.0057(8)
C28 .0825(17) .0737(16) .0654(15) -.0171(13) .0195(13) -.0257(12)
C29 .0561(12) .0678(14) .0562(13) -.0150(11) -.0001(10) .0076(11)

loop_
_atom_type_symbol
_atom_type_description
_atom_type_scat_dispersion_real
_atom_type_scat_dispersion_imag
_atom_type_scat_source
C C .0033 .0016 'International Tables Vol C Tables 4.2.6.8 and 6.1.1.4'
H H .0000 .0000 'International Tables Vol C Tables 4.2.6.8 and 6.1.1.4'
N N .0061 .0033 'International Tables Vol C Tables 4.2.6.8 and 6.1.1.4'

loop_
_geom_angle_atom_site_label_1
_geom_angle_atom_site_label_2
_geom_angle_atom_site_label_3
_geom_angle
_geom_angle_publ_flag
C2 C1 H1A 109.5 no
C2 C1 H1B 109.5 no
H1A C1 H1B 109.5 no
C2 C1 H1C 109.5 no
H1A C1 H1C 109.5 no
H1B C1 H1C 109.5 no
N1 C2 C3 121.92(15) yes
N1 C2 C1 114.12(14) yes
C3 C2 C1 123.89(14) yes
C2 C3 C4 129.70(15) yes
C2 C3 H3 115.1 no
C4 C3 H3 115.1 no
N2 C4 C3 121.84(14) yes
N2 C4 C5 114.06(13) yes
C3 C4 C5 124.05(14) yes
C4 C5 H5A 109.5 no
C4 C5 H5B 109.5 no
H5A C5 H5B 109.5 no
C4 C5 H5C 109.5 no
H5A C5 H5C 109.5 no
H5B C5 H5C 109.5 no
C2 N1 C6 123.66(13) yes
C2 N1 H1N 126(2) no
C6 N1 H1N 110(2) no
C11 C6 C7 121.57(17) no
C11 C6 N1 120.41(16) no
C7 C6 N1 117.69(16) no
C8 C7 C6 117.7(2) no
C8 C7 C15 120.8(2) no
C6 C7 C15 121.47(18) no
C9 C8 C7 121.4(2) no
C9 C8 H8 119.3 no
C7 C8 H8 119.3 no
C10 C9 C8 119.9(2) no
C10 C9 H9 120.0 no
C8 C9 H9 120.0 no
C9 C10 C11 121.7(2) no
C9 C10 H10 119.2 no
C11 C10 H10 119.2 no
C10 C11 C6 117.68(19) no
C10 C11 C12 120.44(19) no
C6 C11 C12 121.85(16) no
C11 C12 C13 112.25(18) no
C11 C12 C14 111.35(17) no
C13 C12 C14 110.99(18) no
C11 C12 H12 107.3 no
C13 C12 H12 107.3 no
C14 C12 H12 107.3 no
C12 C13 H13A 109.5 no
C12 C13 H13B 109.5 no
H13A C13 H13B 109.5 no
C12 C13 H13C 109.5 no
H13A C13 H13C 109.5 no
H13B C13 H13C 109.5 no
C12 C14 H14A 109.5 no
C12 C14 H14B 109.5 no
H14A C14 H14B 109.5 no
C12 C14 H14C 109.5 no
H14A C14 H14C 109.5 no
H14B C14 H14C 109.5 no
C7 C15 C16 112.4(2) no
C7 C15 C17 111.3(2) no
C16 C15 C17 110.2(2) no
C7 C15 H15 107.6 no
C16 C15 H15 107.6 no
C17 C15 H15 107.6 no
C15 C16 H16A 109.5 no
C15 C16 H16B 109.5 no
H16A C16 H16B 109.5 no
C15 C16 H16C 109.5 no
H16A C16 H16C 109.5 no
H16B C16 H16C 109.5 no
C15 C17 H17A 109.5 no
C15 C17 H17B 109.5 no
H17A C17 H17B 109.5 no
C15 C17 H17C 109.5 no
H17A C17 H17C 109.5 no
H17B C17 H17C 109.5 no
C4 N2 C18 122.77(13) yes
C4 N2 H2N 126(2) no
C18 N2 H2N 112(2) no
C23 C18 C19 121.44(15) no
C23 C18 N2 118.45(15) no
C19 C18 N2 119.89(15) no
C20 C19 C18 118.17(17) no
C20 C19 C27 120.07(16) no
C18 C19 C27 121.75(15) no
C21 C20 C19 121.24(18) no
C21 C20 H20 119.4 no
C19 C20 H20 119.4 no
C20 C21 C22 119.86(18) no
C20 C21 H21 120.1 no
C22 C21 H21 120.1 no
C21 C22 C23 121.35(19) no
C21 C22 H22 119.3 no
C23 C22 H22 119.3 no
C22 C23 C18 117.88(17) no
C22 C23 C24 120.62(17) no
C18 C23 C24 121.50(16) no
C26 C24 C23 113.27(18) no
C26 C24 C25 110.6(2) no
C23 C24 C25 111.22(19) no
C26 C24 H24 107.1 no
C23 C24 H24 107.1 no
C25 C24 H24 107.1 no
C24 C25 H25A 109.5 no
C24 C25 H25B 109.5 no
H25A C25 H25B 109.5 no
C24 C25 H25C 109.5 no
H25A C25 H25C 109.5 no
H25B C25 H25C 109.5 no
C24 C26 H26A 109.5 no
C24 C26 H26B 109.5 no
H26A C26 H26B 109.5 no
C24 C26 H26C 109.5 no
H26A C26 H26C 109.5 no
H26B C26 H26C 109.5 no
C19 C27 C29 110.92(16) no
C19 C27 C28 111.62(16) no
C29 C27 C28 110.92(17) no
C19 C27 H27 107.7 no
C29 C27 H27 107.7 no
C28 C27 H27 107.7 no
C27 C28 H28A 109.5 no
C27 C28 H28B 109.5 no
H28A C28 H28B 109.5 no
C27 C28 H28C 109.5 no
H28A C28 H28C 109.5 no
H28B C28 H28C 109.5 no
C27 C29 H29A 109.5 no
C27 C29 H29B 109.5 no
H29A C29 H29B 109.5 no
C27 C29 H29C 109.5 no
H29A C29 H29C 109.5 no
H29B C29 H29C 109.5 no

loop_
_geom_bond_atom_site_label_1
_geom_bond_atom_site_label_2
_geom_bond_site_symmetry_2
_geom_bond_distance
_geom_bond_publ_flag
C1 C2 . 1.502(2) yes
C1 H1A . .980 no
C1 H1B . .980 no
C1 H1C . .980 no
C2 N1 . 1.326(2) yes
C2 C3 . 1.398(2) yes
C3 C4 . 1.401(2) yes
C3 H3 . .950 no
C4 N2 . 1.327(2) yes
C4 C5 . 1.505(2) yes
C5 H5A . .980 no
C5 H5B . .980 no
C5 H5C . .980 no
N1 C6 . 1.424(2) yes
N1 H1N . .90(3) no
C6 C11 . 1.399(3) no
C6 C7 . 1.403(3) no
C7 C8 . 1.393(3) no
C7 C15 . 1.508(3) no
C8 C9 . 1.373(4) no
C8 H8 . .950 no
C9 C10 . 1.367(3) no
C9 H9 . .950 no
C10 C11 . 1.393(3) no
C10 H10 . .950 no
C11 C12 . 1.509(3) no
C12 C13 . 1.524(3) no
C12 C14 . 1.528(3) no
C12 H12 . 1.000 no
C13 H13A . .980 no
C13 H13B . .980 no
C13 H13C . .980 no
C14 H14A . .980 no
C14 H14B . .980 no
C14 H14C . .980 no
C15 C16 . 1.520(3) no
C15 C17 . 1.530(4) no
C15 H15 . 1.000 no
C16 H16A . .980 no
C16 H16B . .980 no
C16 H16C . .980 no
C17 H17A . .980 no
C17 H17B . .980 no
C17 H17C . .980 no
N2 C18 . 1.428(2) yes
N2 H2N . .89(3) no
C18 C23 . 1.396(2) no
C18 C19 . 1.398(2) no
C19 C20 . 1.390(3) no
C19 C27 . 1.520(3) no
C20 C21 . 1.370(3) no
C20 H20 . .950 no
C21 C22 . 1.377(3) no
C21 H21 . .950 no
C22 C23 . 1.392(3) no
C22 H22 . .950 no
C23 C24 . 1.515(3) no
C24 C26 . 1.506(3) no
C24 C25 . 1.526(4) no
C24 H24 . 1.0000 no
C25 H25A . .980 no
C25 H25B . .980 no
C25 H25C . .980 no
C26 H26A . .980 no
C26 H26B . .980 no
C26 H26C . .980 no
C27 C29 . 1.522(3) no
C27 C28 . 1.528(3) no
C27 H27 . 1.000 no
C28 H28A . .980 no
C28 H28B . .980 no
C28 H28C . .980 no
C29 H29A . .980 no
C29 H29B . .980 no
C29 H29C . .980 no

loop_
_geom_torsion_atom_site_label_1
_geom_torsion_atom_site_label_2
_geom_torsion_atom_site_label_3
_geom_torsion_atom_site_label_4
_geom_torsion
_geom_torsion_publ_flag
N1 C2 C3 C4 170.52(16) no
C1 C2 C3 C4 -12.6(3) no
C2 C3 C4 N2 166.31(16) no
C2 C3 C4 C5 -16.5(3) no
C3 C2 N1 C6 -13.0(2) no
C1 C2 N1 C6 169.83(15) no
C2 N1 C6 C11 92.75(19) no
C2 N1 C6 C7 -93.79(19) no
C11 C6 C7 C8 1.4(2) no
N1 C6 C7 C8 -171.93(15) no
C11 C6 C7 C15 -178.29(17) no
N1 C6 C7 C15 8.3(2) no
C6 C7 C8 C9 .5(3) no
C15 C7 C8 C9 -179.78(19) no
C7 C8 C9 C10 -1.7(3) no
C8 C9 C10 C11 1.0(3) no
C9 C10 C11 C6 .8(3) no
C9 C10 C11 C12 179.03(18) no
C7 C6 C11 C10 -2.1(2) no
N1 C6 C11 C10 171.11(15) no
C7 C6 C11 C12 179.76(16) no
N1 C6 C11 C12 -7.0(2) no
C10 C11 C12 C13 48.9(2) no
C6 C11 C12 C13 -132.95(18) no
C10 C11 C12 C14 -76.2(2) no
C6 C11 C12 C14 101.9(2) no
C8 C7 C15 C16 49.7(3) no
C6 C7 C15 C16 -130.6(2) no
C8 C7 C15 C17 -74.4(3) no
C6 C7 C15 C17 105.3(2) no
C3 C4 N2 C18 -10.9(2) no
C5 C4 N2 C18 171.59(15) no
C4 N2 C18 C23 -93.19(19) no
C4 N2 C18 C19 92.21(19) no
C23 C18 C19 C20 -2.1(2) no
N2 C18 C19 C20 172.37(14) no
C23 C18 C19 C27 179.06(15) no
N2 C18 C19 C27 -6.5(2) no
C18 C19 C20 C21 .0(3) no
C27 C19 C20 C21 178.93(16) no
C19 C20 C21 C22 1.5(3) no
C20 C21 C22 C23 -.9(3) no
C21 C22 C23 C18 -1.0(3) no
C21 C22 C23 C24 178.80(17) no
C19 C18 C23 C22 2.5(2) no
N2 C18 C23 C22 -171.96(15) no
C19 C18 C23 C24 -177.29(16) no
N2 C18 C23 C24 8.2(2) no
C22 C23 C24 C26 55.7(3) no
C18 C23 C24 C26 -124.5(2) no
C22 C23 C24 C25 -69.6(3) no
C18 C23 C24 C25 110.2(2) no
C20 C19 C27 C29 -71.4(2) no
C18 C19 C27 C29 107.52(18) no
C20 C19 C27 C28 52.9(2) no
C18 C19 C27 C28 -128.24(19) no
